data_7711144
loop_
_publ_author_name
'Griffin, Samuel E.'
'Adamczyk, Olivia V.'
'Schafer, Laurel L.'

_publ_section_title
;
 Vanadium Pyridonates: Dimerization, Redox Behaviour, and Metal-Ligand
 Cooperativity
;
_journal_name_full 'Dalton Transactions'
_journal_paper_doi 10.1039/D2DT02177C
_journal_year 2022
_chemical_formula_moiety '0.21(C168 H168 N12 O12 V4), 0.57(C7 H8)'
_chemical_formula_sum 'C40 H40.57 N2.57 O2.57 V0.86'
_chemical_formula_weight 642.12
_chemical_properties_physical Air-sensitive,Moisture-sensitive,Oxygen-sensitive
_space_group_crystal_system monoclinic
_space_group_IT_number 15
_space_group_name_Hall '-C 2yc'
_space_group_name_H-M_alt 'C 1 2/c 1'
_atom_sites_solution_hydrogens geom
_atom_sites_solution_primary iterative
_audit_creation_date 2020-07-21
_audit_creation_method
;
Olex2 1.2
(compiled 2018.05.29 svn.r3508 for OlexSys, GUI svn.r5506)
;
_audit_update_record
;
2021-02-12 deposited with the CCDC.	2022-08-30 downloaded from the CCDC.
;
_cell_angle_alpha 90
_cell_angle_beta 94.0449(10)
_cell_angle_gamma 90
_cell_formula_units_Z 28
_cell_length_a 27.9809(19)
_cell_length_b 18.6624(13)
_cell_length_c 47.284(3)
_cell_measurement_reflns_used 9520
_cell_measurement_temperature 90(2)
_cell_measurement_theta_max 25.30
_cell_measurement_theta_min 2.35
_cell_volume 24630(3)
_computing_cell_refinement 'SAINT V8.40A (?, 2016)'
_computing_data_reduction 'SAINT V8.40A (?, 2016)'
_computing_molecular_graphics 'Olex2 (Dolomanov et al., 2009)'
_computing_publication_material 'Olex2 (Dolomanov et al., 2009)'
_computing_structure_refinement 'ShelXL (Sheldrick, 2015)'
_computing_structure_solution 'olex2.solve (Bourhis et al., 2015)'
_diffrn_ambient_temperature 90
_diffrn_detector 'Bruker APEX2 area detector'
_diffrn_detector_area_resol_mean 7.9
_diffrn_detector_type 'CCD area detector'
_diffrn_measured_fraction_theta_full 1.000
_diffrn_measured_fraction_theta_max 0.997
_diffrn_measurement_device 'Bruker D8 Kappa diffractometer'
_diffrn_measurement_device_type 'Bruker APEX II area detector'
_diffrn_measurement_method '\w and \f scans'
_diffrn_radiation_monochromator 'TRIUMPH curved-crystal'
_diffrn_radiation_probe x-ray
_diffrn_radiation_type MoK\a
_diffrn_radiation_wavelength 0.71073
_diffrn_reflns_av_R_equivalents 0.0658
_diffrn_reflns_av_unetI/netI 0.0489
_diffrn_reflns_Laue_measured_fraction_full 1.000
_diffrn_reflns_Laue_measured_fraction_max 0.997
_diffrn_reflns_limit_h_max 33
_diffrn_reflns_limit_h_min -33
_diffrn_reflns_limit_k_max 22
_diffrn_reflns_limit_k_min -22
_diffrn_reflns_limit_l_max 57
_diffrn_reflns_limit_l_min -57
_diffrn_reflns_number 129460
_diffrn_reflns_point_group_measured_fraction_full 1.000
_diffrn_reflns_point_group_measured_fraction_max 0.997
_diffrn_reflns_theta_full 25.242
_diffrn_reflns_theta_max 25.404
_diffrn_reflns_theta_min 1.313
_diffrn_source 'sealed X-ray tube'
_diffrn_standards_number 0
_exptl_absorpt_coefficient_mu 0.285
_exptl_absorpt_correction_T_max 0.7452
_exptl_absorpt_correction_T_min 0.7162
_exptl_absorpt_correction_type multi-scan
_exptl_absorpt_process_details
'SADABS-2016/2 (Bruker,2016/2) was used for absorption correction. wR2(int) was 0.0556 before and 0.0530 after correction. The Ratio of minimum to maximum transmission is 0.9611. The \l/2 correction factor is Not present.'
_exptl_crystal_colour gold
_exptl_crystal_density_diffrn 1.212
_exptl_crystal_description prism
_exptl_crystal_F_000 9488
_exptl_crystal_recrystallization_method 'Re-crystallisation from solvent: toluene'
_exptl_crystal_size_max 0.18
_exptl_crystal_size_mid 0.14
_exptl_crystal_size_min 0.13
_refine_diff_density_max 1.488
_refine_diff_density_min -0.626
_refine_diff_density_rms 0.060
_refine_ls_extinction_method none
_refine_ls_goodness_of_fit_ref 1.071
_refine_ls_hydrogen_treatment constr
_refine_ls_matrix_type full
_refine_ls_number_parameters 1479
_refine_ls_number_reflns 22644
_refine_ls_number_restraints 0
_refine_ls_restrained_S_all 1.071
_refine_ls_R_factor_all 0.0781
_refine_ls_R_factor_gt 0.0530
_refine_ls_shift/su_max 0.003
_refine_ls_shift/su_mean 0.000
_refine_ls_structure_factor_coef Fsqd
_refine_ls_weighting_details 'w=1/[\s^2^(Fo^2^)+(0.1000P)^2^] where P=(Fo^2^+2Fc^2^)/3'
_refine_ls_weighting_scheme calc
_refine_ls_wR_factor_gt 0.1451
_refine_ls_wR_factor_ref 0.1593
_reflns_Friedel_coverage 0.000
_reflns_number_gt 17129
_reflns_number_total 22644
_reflns_threshold_expression 'I > 2\s(I)'
_cod_data_source_file d2dt02177c3.cif
_cod_data_source_block ls879
_cod_database_code 7711144
_shelx_shelxl_version_number 2018/1
_shelx_space_group_comment
;
The symmetry employed for this shelxl refinement is uniquely defined
by the following loop, which should always be used as a source of
symmetry information in preference to the above space-group names.
They are only intended as comments.
;
_shelx_estimated_absorpt_t_max 0.964
_shelx_estimated_absorpt_t_min 0.951
_olex2_refinement_description
;
1. Fixed Uiso
 At 1.2 times of:
  All C(H) groups
 At 1.5 times of:
  All C(H,H,H) groups
2.a Aromatic/amide H refined with riding coordinates:
 C19(H19), C109(H109), C42(H42), C105(H105), C31(H31), C52(H52), C50(H50),
 C17(H17), C3(H3), C91(H91), C32(H32), C140(H140), C4(H4), C18(H18), C94(H94),
 C119(H119), C122(H122), C110(H110), C46(H46), C141(H141), C5(H5), C51(H51),
 C68(H68), C58(H58), C47(H47), C139(H139), C102(H102), C71(H71), C125(H125),
 C33(H33), C53(H53), C127(H127), C45(H45), C61(H61), C133(H133), C76(H76),
 C108(H108), C124(H124), C116(H116), C28(H28), C77(H77), C39(H39), C25(H25),
 C80(H80), C79(H79), C14(H14), C49(H49), C11(H11), C78(H78), C84(H84), C83(H83),
  C87(H87), C85(H85), C86(H86), C136(H136)
2.b Idealised Me refined as rotating group:
 C70(H70A,H70B,H70C), C101(H10D,H10E,H10F), C63(H63A,H63B,H63C), C38(H38A,H38B,
 H38C), C60(H60A,H60B,H60C), C118(H11A,H11B,H11C), C41(H41A,H41B,H41C),
 C104(H10G,H10H,H10I), C96(H96A,H96B,H96C), C107(H10J,H10K,H10L), C93(H93A,H93B,
 H93C), C90(H90A,H90B,H90C), C121(H12A,H12B,H12C), C132(H13D,H13E,H13F),
 C44(H44A,H44B,H44C), C74(H74A,H74B,H74C), C30(H30A,H30B,H30C), C27(H27A,H27B,
 H27C), C115(H11D,H11E,H11F), C24(H24A,H24B,H24C), C16(H16A,H16B,H16C),
 C10(H10A,H10B,H10C), C73(H73A,H73B,H73C), C57(H57A,H57B,H57C), C67(H67A,H67B,
 H67C), C13(H13A,H13B,H13C), C81(H81A,H81B,H81C), C138(H13G,H13H,H13I),
 C135(H13J,H13K,H13L)
;
_olex2_diffrn_ambient_temperature_device 'Oxford Cryosystems'
_olex2_submission_special_instructions 'No special instructions were received'

loop_
_space_group_symop_operation_xyz
'x, y, z'
'-x, y, -z+1/2'
'x+1/2, y+1/2, z'
'-x+1/2, y+1/2, -z+1/2'
'-x, -y, -z'
'x, -y, z-1/2'
'-x+1/2, -y+1/2, -z'
'x+1/2, -y+1/2, z-1/2'

loop_
_atom_site_label
_atom_site_type_symbol
_atom_site_fract_x
_atom_site_fract_y
_atom_site_fract_z
_atom_site_U_iso_or_equiv
_atom_site_adp_type
_atom_site_occupancy
_atom_site_site_symmetry_order
_atom_site_calc_flag
_atom_site_refinement_flags_posn
_atom_site_refinement_flags_adp
_atom_site_refinement_flags_occupancy
_atom_site_disorder_assembly
_atom_site_disorder_group
V3 V 0.48425(2) 0.86176(2) 0.28348(2) 0.01425(11) Uani 1 1 d . . . . .
V1 V 0.64911(2) 0.68720(2) 0.58704(2) 0.01593(11) Uani 1 1 d . . . . .
V2 V 0.69613(2) 0.81258(2) 0.63100(2) 0.01594(11) Uani 1 1 d . . . . .
O7 O 0.45052(7) 0.80166(9) 0.25546(4) 0.0180(4) Uani 1 1 d . . . . .
O8 O 0.46478(6) 0.92844(9) 0.22558(4) 0.0171(4) Uani 1 1 d . . . . .
O4 O 0.66734(7) 0.72916(9) 0.64823(4) 0.0191(4) Uani 1 1 d . . . . .
O3 O 0.60693(7) 0.76577(10) 0.59663(4) 0.0195(4) Uani 1 1 d . . . . .
O5 O 0.72443(7) 0.91331(10) 0.63427(4) 0.0193(4) Uani 1 1 d . . . . .
O2 O 0.69672(7) 0.82524(9) 0.59047(4) 0.0185(4) Uani 1 1 d . . . . .
O6 O 0.43623(7) 0.82835(9) 0.31149(3) 0.0176(4) Uani 1 1 d . . . . .
O1 O 0.65749(6) 0.58795(10) 0.56981(4) 0.0202(4) Uani 1 1 d . . . . .
N1 N 0.59155(8) 0.64815(11) 0.55897(4) 0.0161(5) Uani 1 1 d . . . . .
N7 N 0.46717(8) 0.77600(12) 0.21020(4) 0.0170(5) Uani 1 1 d . . . . .
N2 N 0.67387(8) 0.74948(11) 0.55421(4) 0.0167(5) Uani 1 1 d . . . . .
N6 N 0.49874(8) 0.89102(11) 0.32683(4) 0.0164(5) Uani 1 1 d . . . . .
N5 N 0.71661(8) 0.85033(11) 0.67273(4) 0.0180(5) Uani 1 1 d . . . . .
N4 N 0.62945(8) 0.63643(11) 0.62453(5) 0.0180(5) Uani 1 1 d . . . . .
N8 N 0.43528(8) 0.94160(11) 0.26936(4) 0.0153(5) Uani 1 1 d . . . . .
N9 N 0.23993(8) 0.24861(12) 0.36796(4) 0.0188(5) Uani 1 1 d . . . . .
C19 C 0.67232(10) 0.73289(15) 0.52633(6) 0.0221(6) Uani 1 1 d . . . . .
H19 H 0.657646 0.689153 0.520173 0.026 Uiso 1 1 calc R . . . .
C112 C 0.40986(10) 0.70343(14) 0.23333(5) 0.0189(6) Uani 1 1 d . . . . .
N3 N 0.62600(8) 0.85411(11) 0.62910(4) 0.0172(5) Uani 1 1 d . . . . .
C65 C 0.27523(10) 0.53283(14) 0.66698(5) 0.0184(6) Uani 1 1 d . . . . .
C20 C 0.59311(10) 0.81939(14) 0.61173(5) 0.0173(6) Uani 1 1 d . . . . .
C2 C 0.59668(9) 0.52973(14) 0.53863(5) 0.0162(6) Uani 1 1 d . . . . .
C128 C 0.24371(10) 0.30743(14) 0.38497(5) 0.0179(6) Uani 1 1 d . . . . .
C55 C 0.39789(9) 0.96843(14) 0.69924(5) 0.0163(6) Uani 1 1 d . . . . .
C113 C 0.38041(10) 0.68755(14) 0.25777(5) 0.0190(6) Uani 1 1 d . . . . .
C21 C 0.54455(10) 0.84242(14) 0.60938(6) 0.0188(6) Uani 1 1 d . . . . .
C36 C 0.64189(10) 0.68097(14) 0.70298(6) 0.0198(6) Uani 1 1 d . . . . .
C6 C 0.69500(9) 0.81140(14) 0.56345(5) 0.0171(6) Uani 1 1 d . . . . .
C22 C 0.50847(10) 0.81124(14) 0.58825(6) 0.0213(6) Uani 1 1 d . . . . .
C54 C 0.40019(9) 0.99025(14) 0.72994(5) 0.0152(6) Uani 1 1 d . . . . .
C34 C 0.64288(10) 0.67060(14) 0.64931(5) 0.0175(6) Uani 1 1 d . . . . .
C7 C 0.71420(10) 0.85995(14) 0.54403(5) 0.0181(6) Uani 1 1 d . . . . .
C35 C 0.63029(10) 0.64210(14) 0.67566(6) 0.0187(6) Uani 1 1 d . . . . .
C130 C 0.20540(10) 0.41407(14) 0.40853(6) 0.0212(6) Uani 1 1 d . . . . .
C109 C 0.52207(10) 0.91383(15) 0.37495(6) 0.0232(6) Uani 1 1 d . . . . .
H109 H 0.544245 0.933498 0.388987 0.028 Uiso 1 1 calc R . . . .
C66 C 0.25283(10) 0.59853(15) 0.67043(5) 0.0210(6) Uani 1 1 d . . . . .
C42 C 0.68478(11) 0.68985(16) 0.74887(6) 0.0266(7) Uani 1 1 d . . . . .
H42 H 0.709096 0.672647 0.762194 0.032 Uiso 1 1 calc R . . . .
C105 C 0.32596(11) 0.81465(16) 0.39054(6) 0.0261(7) Uani 1 1 d . . . . .
H105 H 0.301659 0.841266 0.398885 0.031 Uiso 1 1 calc R . . . .
C8 C 0.73634(10) 0.92931(15) 0.55374(5) 0.0180(6) Uani 1 1 d . . . . .
C129 C 0.20432(10) 0.35450(14) 0.38738(5) 0.0197(6) Uani 1 1 d . . . . .
C106 C 0.36766(11) 0.84999(15) 0.38362(6) 0.0237(6) Uani 1 1 d . . . . .
C31 C 0.53183(10) 0.89909(14) 0.62594(6) 0.0212(6) Uani 1 1 d . . . . .
H31 H 0.499665 0.915748 0.624520 0.025 Uiso 1 1 calc R . . . .
C64 C 0.25578(10) 0.46540(14) 0.67904(5) 0.0183(6) Uani 1 1 d . . . . .
C52 C 0.36930(10) 0.98039(15) 0.77616(6) 0.0220(6) Uani 1 1 d . . . . .
H52 H 0.347320 0.960236 0.788365 0.026 Uiso 1 1 calc R . . . .
C98 C 0.44825(10) 0.84756(14) 0.36279(5) 0.0189(6) Uani 1 1 d . . . . .
C100 C 0.39665(10) 0.73733(15) 0.36544(6) 0.0214(6) Uani 1 1 d . . . . .
C50 C 0.74519(11) 0.88538(15) 0.71890(6) 0.0241(6) Uani 1 1 d . . . . .
H50 H 0.749702 0.875715 0.738635 0.029 Uiso 1 1 calc R . . . .
C17 C 0.71177(11) 0.84136(16) 0.51583(6) 0.0264(7) Uani 1 1 d . . . . .
H17 H 0.724339 0.872964 0.502461 0.032 Uiso 1 1 calc R . . . .
C99 C 0.40341(10) 0.81107(14) 0.37075(5) 0.0191(6) Uani 1 1 d . . . . .
C1 C 0.61594(9) 0.58699(14) 0.55558(5) 0.0163(6) Uani 1 1 d . . . . .
C29 C 0.48026(10) 0.75252(15) 0.59497(6) 0.0255(7) Uani 1 1 d . . . . .
C114 C 0.39258(11) 0.63024(16) 0.27614(6) 0.0270(7) Uani 1 1 d . . . . .
C3 C 0.55203(10) 0.54230(15) 0.52508(6) 0.0210(6) Uani 1 1 d . . . . .
H3 H 0.537422 0.505765 0.513456 0.025 Uiso 1 1 calc R . . . .
C48 C 0.73297(9) 0.91182(14) 0.66189(5) 0.0163(6) Uani 1 1 d . . . . .
C62 C 0.43085(10) 0.91908(14) 0.68987(6) 0.0192(6) Uani 1 1 d . . . . .
C91 C 0.36457(10) 0.66354(15) 0.45111(6) 0.0227(6) Uani 1 1 d . . . . .
H91 H 0.372684 0.704080 0.440284 0.027 Uiso 1 1 calc R . . . .
C126 C 0.43459(9) 0.95922(13) 0.24129(5) 0.0142(5) Uani 1 1 d . . . . .
C37 C 0.61429(10) 0.74063(15) 0.70962(6) 0.0215(6) Uani 1 1 d . . . . .
C40 C 0.65741(12) 0.74803(16) 0.75604(6) 0.0275(7) Uani 1 1 d . . . . .
C92 C 0.32864(10) 0.66965(15) 0.46961(6) 0.0230(6) Uani 1 1 d . . . . .
C32 C 0.56561(10) 0.93250(14) 0.64483(6) 0.0208(6) Uani 1 1 d . . . . .
H32 H 0.556696 0.970133 0.656916 0.025 Uiso 1 1 calc R . . . .
C140 C 0.16030(11) 0.28289(16) 0.35154(6) 0.0274(7) Uani 1 1 d . . . . .
H140 H 0.132394 0.274781 0.339330 0.033 Uiso 1 1 calc R . . . .
C4 C 0.52764(10) 0.60725(15) 0.52797(6) 0.0218(6) Uani 1 1 d . . . . .
H4 H 0.497353 0.615212 0.518091 0.026 Uiso 1 1 calc R . . . .
C89 C 0.38923(10) 0.59933(15) 0.44794(6) 0.0201(6) Uani 1 1 d . . . . .
C18 C 0.69103(11) 0.77655(16) 0.50656(6) 0.0280(7) Uani 1 1 d . . . . .
H18 H 0.689936 0.763155 0.487146 0.034 Uiso 1 1 calc R . . . .
C94 C 0.31674(10) 0.60941(15) 0.48509(6) 0.0223(6) Uani 1 1 d . . . . .
H94 H 0.292379 0.613216 0.498025 0.027 Uiso 1 1 calc R . . . .
C119 C 0.30759(11) 0.70404(15) 0.28128(6) 0.0245(6) Uani 1 1 d . . . . .
H119 H 0.279177 0.730600 0.283625 0.029 Uiso 1 1 calc R . . . .
C122 C 0.40419(11) 0.66198(15) 0.20933(6) 0.0245(7) Uani 1 1 d . . . . .
H122 H 0.382345 0.622964 0.208794 0.029 Uiso 1 1 calc R . . . .
C111 C 0.44286(9) 0.76048(14) 0.23349(5) 0.0160(6) Uani 1 1 d . . . . .
C97 C 0.45958(10) 0.85482(14) 0.33404(5) 0.0167(6) Uani 1 1 d . . . . .
C110 C 0.52970(10) 0.91990(14) 0.34656(5) 0.0183(6) Uani 1 1 d . . . . .
H110 H 0.557110 0.944735 0.340934 0.022 Uiso 1 1 calc R . . . .
C95 C 0.33953(10) 0.54399(15) 0.48211(5) 0.0194(6) Uani 1 1 d . . . . .
C137 C 0.23497(10) 0.47406(15) 0.40674(6) 0.0229(6) Uani 1 1 d . . . . .
C46 C 0.59337(11) 0.54253(15) 0.64979(6) 0.0274(7) Uani 1 1 d . . . . .
H46 H 0.576837 0.498047 0.649533 0.033 Uiso 1 1 calc R . . . .
C43 C 0.67770(10) 0.65566(15) 0.72259(6) 0.0216(6) Uani 1 1 d . . . . .
C59 C 0.38969(10) 0.92114(14) 0.64257(5) 0.0193(6) Uani 1 1 d . . . . .
C141 C 0.19886(10) 0.23768(15) 0.35155(6) 0.0219(6) Uani 1 1 d . . . . .
H141 H 0.196742 0.196856 0.339531 0.026 Uiso 1 1 calc R . . . .
C120 C 0.33844(10) 0.72622(15) 0.26092(5) 0.0214(6) Uani 1 1 d . . . . .
C5 C 0.54835(9) 0.65887(15) 0.54531(5) 0.0186(6) Uani 1 1 d . . . . .
H5 H 0.532035 0.702850 0.547725 0.022 Uiso 1 1 calc R . . . .
C51 C 0.72316(10) 0.83634(15) 0.70081(6) 0.0209(6) Uani 1 1 d . . . . .
H51 H 0.712396 0.792134 0.708030 0.025 Uiso 1 1 calc R . . . .
C68 C 0.27517(11) 0.66110(15) 0.66133(6) 0.0239(6) Uani 1 1 d . . . . .
H68 H 0.259901 0.706021 0.663550 0.029 Uiso 1 1 calc R . . . .
C58 C 0.35782(10) 0.97030(14) 0.65239(5) 0.0202(6) Uani 1 1 d . . . . .
H58 H 0.333046 0.988488 0.639597 0.024 Uiso 1 1 calc R . . . .
C47 C 0.60542(10) 0.57394(14) 0.62536(6) 0.0223(6) Uani 1 1 d . . . . .
H47 H 0.596423 0.550618 0.607933 0.027 Uiso 1 1 calc R . . . .
C139 C 0.16331(11) 0.34126(15) 0.37003(6) 0.0249(7) Uani 1 1 d . . . . .
H139 H 0.136651 0.372569 0.370737 0.030 Uiso 1 1 calc R . . . .
C102 C 0.35492(11) 0.70464(16) 0.37323(6) 0.0240(6) Uani 1 1 d . . . . .
H102 H 0.350806 0.654723 0.369969 0.029 Uiso 1 1 calc R . . . .
C117 C 0.31748(11) 0.64426(15) 0.29812(6) 0.0259(7) Uani 1 1 d . . . . .
C71 C 0.33948(11) 0.59264(16) 0.64492(6) 0.0270(7) Uani 1 1 d . . . . .
H71 H 0.368799 0.590383 0.635983 0.032 Uiso 1 1 calc R . . . .
C125 C 0.46015(10) 0.73370(14) 0.18690(5) 0.0194(6) Uani 1 1 d . . . . .
H125 H 0.477037 0.744689 0.170711 0.023 Uiso 1 1 calc R . . . .
C72 C 0.31844(11) 0.52925(15) 0.65333(6) 0.0249(6) Uani 1 1 d . . . . .
C33 C 0.61176(10) 0.90895(14) 0.64520(5) 0.0190(6) Uani 1 1 d . . . . .
H33 H 0.635201 0.932349 0.657447 0.023 Uiso 1 1 calc R . . . .
C53 C 0.36831(10) 0.96165(15) 0.74743(5) 0.0200(6) Uani 1 1 d . . . . .
H53 H 0.345008 0.928399 0.739953 0.024 Uiso 1 1 calc R . . . .
C127 C 0.40307(9) 0.97130(14) 0.28588(5) 0.0185(6) Uani 1 1 d . . . . .
H127 H 0.404051 0.957761 0.305275 0.022 Uiso 1 1 calc R . . . .
C131 C 0.17393(11) 0.40946(15) 0.43042(6) 0.0241(6) Uani 1 1 d . . . . .
C88 C 0.37725(10) 0.53923(14) 0.46374(5) 0.0173(6) Uani 1 1 d . . . . .
C45 C 0.60618(11) 0.57806(15) 0.67552(6) 0.0252(7) Uani 1 1 d . . . . .
H45 H 0.598045 0.557488 0.692922 0.030 Uiso 1 1 calc R . . . .
C70 C 0.34398(12) 0.72724(16) 0.64079(7) 0.0334(8) Uani 1 1 d . . . . .
H70A H 0.348609 0.725998 0.620440 0.050 Uiso 1 1 calc GR . . . .
H70B H 0.375191 0.730817 0.651477 0.050 Uiso 1 1 calc GR . . . .
H70C H 0.324332 0.768844 0.645003 0.050 Uiso 1 1 calc GR . . . .
C61 C 0.42581(10) 0.89529(14) 0.66177(6) 0.0209(6) Uani 1 1 d . . . . .
H61 H 0.447575 0.860541 0.655573 0.025 Uiso 1 1 calc R . . . .
C103 C 0.31898(11) 0.74238(16) 0.38564(6) 0.0249(7) Uani 1 1 d . . . . .
C101 C 0.43420(11) 0.69331(15) 0.35226(6) 0.0269(7) Uani 1 1 d . . . . .
H10D H 0.434856 0.705810 0.332164 0.040 Uiso 1 1 calc GR . . . .
H10E H 0.426621 0.642313 0.354041 0.040 Uiso 1 1 calc GR . . . .
H10F H 0.465609 0.703113 0.361992 0.040 Uiso 1 1 calc GR . . . .
C23 C 0.50219(13) 0.84337(18) 0.56184(7) 0.0393(8) Uani 1 1 d . . . . .
C63 C 0.47139(11) 0.89115(17) 0.70968(6) 0.0282(7) Uani 1 1 d . . . . .
H63A H 0.495490 0.928829 0.713146 0.042 Uiso 1 1 calc GR . . . .
H63B H 0.486090 0.849601 0.701053 0.042 Uiso 1 1 calc GR . . . .
H63C H 0.458875 0.876902 0.727690 0.042 Uiso 1 1 calc GR . . . .
C75 C 0.44741(11) 0.37997(17) 0.59002(7) 0.0316(7) Uani 1 1 d . . . . .
C133 C 0.17139(11) 0.46605(17) 0.44930(6) 0.0300(7) Uani 1 1 d . . . . .
H133 H 0.149881 0.462966 0.463929 0.036 Uiso 1 1 calc R . . . .
C76 C 0.46482(11) 0.42580(18) 0.61143(7) 0.0344(8) Uani 1 1 d . . . . .
H76 H 0.473199 0.407030 0.629785 0.041 Uiso 1 1 calc R . . . .
C38 C 0.57515(10) 0.76944(16) 0.68906(6) 0.0250(6) Uani 1 1 d . . . . .
H38A H 0.586126 0.768978 0.669835 0.038 Uiso 1 1 calc GR . . . .
H38B H 0.567402 0.818656 0.694330 0.038 Uiso 1 1 calc GR . . . .
H38C H 0.546537 0.739356 0.689692 0.038 Uiso 1 1 calc GR . . . .
C60 C 0.38569(12) 0.89706(17) 0.61196(6) 0.0287(7) Uani 1 1 d . . . . .
H60A H 0.353683 0.877226 0.607276 0.043 Uiso 1 1 calc GR . . . .
H60B H 0.409880 0.860255 0.609141 0.043 Uiso 1 1 calc GR . . . .
H60C H 0.390927 0.938109 0.599626 0.043 Uiso 1 1 calc GR . . . .
C108 C 0.48085(10) 0.87801(15) 0.38267(5) 0.0219(6) Uani 1 1 d . . . . .
H108 H 0.475133 0.874536 0.402192 0.026 Uiso 1 1 calc R . . . .
C118 C 0.28189(12) 0.61726(18) 0.31821(6) 0.0346(8) Uani 1 1 d . . . . .
H11A H 0.269549 0.657714 0.328712 0.052 Uiso 1 1 calc GR . . . .
H11B H 0.297741 0.583165 0.331558 0.052 Uiso 1 1 calc GR . . . .
H11C H 0.255304 0.593367 0.307387 0.052 Uiso 1 1 calc GR . . . .
C124 C 0.42997(11) 0.67611(15) 0.18566(6) 0.0238(6) Uani 1 1 d . . . . .
H124 H 0.426597 0.646623 0.169262 0.029 Uiso 1 1 calc R . . . .
C41 C 0.66482(15) 0.7824(2) 0.78499(7) 0.0480(10) Uani 1 1 d . . . . .
H41A H 0.672111 0.745279 0.799297 0.072 Uiso 1 1 calc GR . . . .
H41B H 0.635607 0.807873 0.789357 0.072 Uiso 1 1 calc GR . . . .
H41C H 0.691543 0.816375 0.785058 0.072 Uiso 1 1 calc GR . . . .
C116 C 0.36075(12) 0.60957(16) 0.29568(6) 0.0305(7) Uani 1 1 d . . . . .
H116 H 0.368832 0.570226 0.307839 0.037 Uiso 1 1 calc R . . . .
C104 C 0.27431(11) 0.70502(17) 0.39406(6) 0.0310(7) Uani 1 1 d . . . . .
H10G H 0.280166 0.684666 0.413092 0.046 Uiso 1 1 calc GR . . . .
H10H H 0.265803 0.666562 0.380515 0.046 Uiso 1 1 calc GR . . . .
H10I H 0.247935 0.739586 0.394036 0.046 Uiso 1 1 calc GR . . . .
C26 C 0.43609(11) 0.76270(18) 0.54886(7) 0.0341(8) Uani 1 1 d . . . . .
C28 C 0.44406(11) 0.72970(18) 0.57522(7) 0.0324(7) Uani 1 1 d . . . . .
H28 H 0.424303 0.690625 0.579857 0.039 Uiso 1 1 calc R . . . .
C77 C 0.47022(13) 0.49874(19) 0.60651(8) 0.0409(9) Uani 1 1 d . . . . .
H77 H 0.482189 0.529243 0.621456 0.049 Uiso 1 1 calc R . . . .
C96 C 0.32256(11) 0.47854(16) 0.49725(6) 0.0276(7) Uani 1 1 d . . . . .
H96A H 0.298087 0.492548 0.510022 0.041 Uiso 1 1 calc GR . . . .
H96B H 0.349697 0.456535 0.508262 0.041 Uiso 1 1 calc GR . . . .
H96C H 0.308889 0.444043 0.483301 0.041 Uiso 1 1 calc GR . . . .
C39 C 0.62242(11) 0.77290(15) 0.73607(6) 0.0241(6) Uani 1 1 d . . . . .
H39 H 0.603533 0.813034 0.740614 0.029 Uiso 1 1 calc R . . . .
C107 C 0.37202(13) 0.92881(16) 0.38980(7) 0.0356(8) Uani 1 1 d . . . . .
H10J H 0.340008 0.949430 0.390963 0.053 Uiso 1 1 calc GR . . . .
H10K H 0.388107 0.952465 0.374588 0.053 Uiso 1 1 calc GR . . . .
H10L H 0.390784 0.935928 0.407872 0.053 Uiso 1 1 calc GR . . . .
C93 C 0.30279(11) 0.74011(16) 0.47282(7) 0.0316(7) Uani 1 1 d . . . . .
H93A H 0.320986 0.778729 0.464532 0.047 Uiso 1 1 calc GR . . . .
H93B H 0.299852 0.749925 0.492986 0.047 Uiso 1 1 calc GR . . . .
H93C H 0.270793 0.737303 0.463025 0.047 Uiso 1 1 calc GR . . . .
C69 C 0.31887(11) 0.65908(15) 0.64922(6) 0.0252(7) Uani 1 1 d . . . . .
C90 C 0.42781(11) 0.59547(16) 0.42721(7) 0.0302(7) Uani 1 1 d . . . . .
H90A H 0.419783 0.557937 0.413175 0.045 Uiso 1 1 calc GR . . . .
H90B H 0.458587 0.584268 0.437441 0.045 Uiso 1 1 calc GR . . . .
H90C H 0.430106 0.641689 0.417565 0.045 Uiso 1 1 calc GR . . . .
C121 C 0.32627(12) 0.79109(17) 0.24261(7) 0.0327(8) Uani 1 1 d . . . . .
H12A H 0.350471 0.828377 0.246595 0.049 Uiso 1 1 calc GR . . . .
H12B H 0.294717 0.809426 0.246798 0.049 Uiso 1 1 calc GR . . . .
H12C H 0.325728 0.777484 0.222569 0.049 Uiso 1 1 calc GR . . . .
C25 C 0.46566(14) 0.81837(18) 0.54252(7) 0.0416(9) Uani 1 1 d . . . . .
H25 H 0.461197 0.840630 0.524455 0.050 Uiso 1 1 calc R . . . .
C132 C 0.14228(12) 0.34413(17) 0.43384(7) 0.0322(7) Uani 1 1 d . . . . .
H13D H 0.114299 0.346785 0.420192 0.048 Uiso 1 1 calc GR . . . .
H13E H 0.131647 0.342999 0.453140 0.048 Uiso 1 1 calc GR . . . .
H13F H 0.160515 0.300546 0.430379 0.048 Uiso 1 1 calc GR . . . .
C80 C 0.43523(12) 0.4100(2) 0.56302(7) 0.0414(9) Uani 1 1 d . . . . .
H80 H 0.423037 0.379951 0.547964 0.050 Uiso 1 1 calc R . . . .
C44 C 0.70831(11) 0.59198(16) 0.71592(6) 0.0286(7) Uani 1 1 d . . . . .
H44A H 0.688845 0.548305 0.715728 0.043 Uiso 1 1 calc GR . . . .
H44B H 0.734972 0.587675 0.730407 0.043 Uiso 1 1 calc GR . . . .
H44C H 0.720955 0.598671 0.697292 0.043 Uiso 1 1 calc GR . . . .
C74 C 0.44214(14) 0.30102(19) 0.59518(9) 0.0476(9) Uani 1 1 d . . . . .
H74A H 0.473789 0.279887 0.599805 0.071 Uiso 1 1 calc GR . . . .
H74B H 0.427267 0.278185 0.578091 0.071 Uiso 1 1 calc GR . . . .
H74C H 0.421915 0.293493 0.611019 0.071 Uiso 1 1 calc GR . . . .
C30 C 0.48909(13) 0.71416(18) 0.62289(7) 0.0399(8) Uani 1 1 d . . . . .
H30A H 0.521082 0.692542 0.623951 0.060 Uiso 1 1 calc GR . . . .
H30B H 0.464949 0.676569 0.624409 0.060 Uiso 1 1 calc GR . . . .
H30C H 0.486972 0.748417 0.638456 0.060 Uiso 1 1 calc GR . . . .
C27 C 0.39708(13) 0.7358(2) 0.52771(8) 0.0536(11) Uani 1 1 d . . . . .
H27A H 0.400500 0.683989 0.525258 0.080 Uiso 1 1 calc GR . . . .
H27B H 0.399798 0.759857 0.509460 0.080 Uiso 1 1 calc GR . . . .
H27C H 0.365678 0.746268 0.534702 0.080 Uiso 1 1 calc GR . . . .
C79 C 0.44080(13) 0.4818(2) 0.55831(8) 0.0447(9) Uani 1 1 d . . . . .
H79 H 0.432615 0.500959 0.539997 0.054 Uiso 1 1 calc R . . . .
C115 C 0.44049(13) 0.5931(2) 0.27488(8) 0.0470(10) Uani 1 1 d . . . . .
H11D H 0.441829 0.569135 0.256524 0.071 Uiso 1 1 calc GR . . . .
H11E H 0.444388 0.557626 0.290136 0.071 Uiso 1 1 calc GR . . . .
H11F H 0.466268 0.628666 0.277174 0.071 Uiso 1 1 calc GR . . . .
C24 C 0.5367(2) 0.9019(3) 0.55418(8) 0.0896(19) Uani 1 1 d . . . . .
H24A H 0.529083 0.946406 0.563916 0.134 Uiso 1 1 calc GR . . . .
H24B H 0.533816 0.909773 0.533640 0.134 Uiso 1 1 calc GR . . . .
H24C H 0.569607 0.887396 0.560056 0.134 Uiso 1 1 calc GR . . . .
C15 C 0.71157(10) 0.99400(15) 0.54837(5) 0.0206(6) Uani 1 1 d . . . . .
C12 C 0.78154(11) 1.06069(15) 0.56655(6) 0.0241(6) Uani 1 1 d . . . . .
C16 C 0.66017(11) 0.99356(17) 0.53620(6) 0.0299(7) Uani 1 1 d . . . . .
H16A H 0.658649 0.973746 0.516963 0.045 Uiso 1 1 calc GR . . . .
H16B H 0.647710 1.042659 0.535585 0.045 Uiso 1 1 calc GR . . . .
H16C H 0.640810 0.964009 0.548153 0.045 Uiso 1 1 calc GR . . . .
C10 C 0.81005(11) 0.86188(16) 0.57333(6) 0.0278(7) Uani 1 1 d . . . . .
H10A H 0.791972 0.832213 0.585936 0.042 Uiso 1 1 calc GR . . . .
H10B H 0.841583 0.872987 0.582632 0.042 Uiso 1 1 calc GR . . . .
H10C H 0.814088 0.835798 0.555666 0.042 Uiso 1 1 calc GR . . . .
C14 C 0.73485(10) 1.05851(15) 0.55464(5) 0.0221(6) Uani 1 1 d . . . . .
H14 H 0.718325 1.102222 0.550667 0.027 Uiso 1 1 calc R . . . .
C49 C 0.76093(11) 0.95003(15) 0.70776(6) 0.0234(6) Uani 1 1 d . . . . .
H49 H 0.775642 0.984539 0.720318 0.028 Uiso 1 1 calc R . . . .
C11 C 0.80479(11) 0.99622(15) 0.57288(6) 0.0230(6) Uani 1 1 d . . . . .
H11 H 0.836403 0.997110 0.581631 0.028 Uiso 1 1 calc R . . . .
C9 C 0.78311(10) 0.93059(15) 0.56678(5) 0.0193(6) Uani 1 1 d . . . . .
C78 C 0.45826(13) 0.5269(2) 0.57998(8) 0.0453(9) Uani 1 1 d . . . . .
H78 H 0.461928 0.576668 0.576577 0.054 Uiso 1 1 calc R . . . .
C82 C 0.52171(16) 0.8962(2) 0.47416(8) 0.0526(11) Uani 1 1 d . . . . .
C84 C 0.45244(18) 0.8241(2) 0.45824(7) 0.0567(12) Uani 1 1 d . . . . .
H84 H 0.420680 0.820960 0.449802 0.068 Uiso 1 1 calc R . . . .
C83 C 0.47472(16) 0.8907(2) 0.46202(7) 0.0521(11) Uani 1 1 d . . . . .
H83 H 0.457755 0.932986 0.456270 0.062 Uiso 1 1 calc R . . . .
C87 C 0.54555(19) 0.8343(2) 0.48364(9) 0.0663(13) Uani 1 1 d . . . . .
H87 H 0.576838 0.837125 0.492777 0.080 Uiso 1 1 calc R . . . .
C85 C 0.4770(2) 0.7631(2) 0.46689(9) 0.0661(14) Uani 1 1 d . . . . .
H85 H 0.462401 0.717435 0.464149 0.079 Uiso 1 1 calc R . . . .
C86 C 0.5231(2) 0.7684(2) 0.47958(8) 0.0694(14) Uani 1 1 d . . . . .
H86 H 0.539584 0.726004 0.485631 0.083 Uiso 1 1 calc R . . . .
O9 O 0.28463(7) 0.31845(10) 0.39895(4) 0.0201(4) Uani 1 1 d . . . . .
C56 C 0.36076(10) 0.99415(14) 0.68041(5) 0.0181(6) Uani 1 1 d . . . . .
C73 C 0.34171(12) 0.45838(16) 0.64772(7) 0.0344(8) Uani 1 1 d . . . . .
H73A H 0.346594 0.431558 0.665510 0.052 Uiso 1 1 calc GR . . . .
H73B H 0.372705 0.466682 0.639846 0.052 Uiso 1 1 calc GR . . . .
H73C H 0.320976 0.430792 0.634163 0.052 Uiso 1 1 calc GR . . . .
C57 C 0.32459(11) 1.04723(16) 0.69014(6) 0.0274(7) Uani 1 1 d . . . . .
H57A H 0.305378 1.024460 0.704182 0.041 Uiso 1 1 calc GR . . . .
H57B H 0.303552 1.062822 0.673855 0.041 Uiso 1 1 calc GR . . . .
H57C H 0.341376 1.088822 0.698709 0.041 Uiso 1 1 calc GR . . . .
C134 C 0.19933(11) 0.52688(16) 0.44743(6) 0.0287(7) Uani 1 1 d . . . . .
C67 C 0.20503(11) 0.60389(16) 0.68331(6) 0.0289(7) Uani 1 1 d . . . . .
H67A H 0.182681 0.569184 0.674135 0.043 Uiso 1 1 calc GR . . . .
H67B H 0.192165 0.652399 0.680483 0.043 Uiso 1 1 calc GR . . . .
H67C H 0.209267 0.593547 0.703648 0.043 Uiso 1 1 calc GR . . . .
C136 C 0.23144(11) 0.52901(16) 0.42638(6) 0.0268(7) Uani 1 1 d . . . . .
H136 H 0.251784 0.569538 0.425331 0.032 Uiso 1 1 calc R . . . .
C13 C 0.80657(12) 1.13162(16) 0.57217(6) 0.0331(8) Uani 1 1 d . . . . .
H13A H 0.801346 1.162565 0.555498 0.050 Uiso 1 1 calc GR . . . .
H13B H 0.840996 1.123409 0.576097 0.050 Uiso 1 1 calc GR . . . .
H13C H 0.793599 1.154836 0.588571 0.050 Uiso 1 1 calc GR . . . .
C81 C 0.54862(17) 0.9676(3) 0.47588(10) 0.0756(14) Uani 1 1 d . . . . .
H81A H 0.559800 0.979306 0.457247 0.113 Uiso 1 1 calc GR . . . .
H81B H 0.576174 0.963802 0.489784 0.113 Uiso 1 1 calc GR . . . .
H81C H 0.527112 1.005461 0.481701 0.113 Uiso 1 1 calc GR . . . .
C138 C 0.26862(11) 0.48291(16) 0.38352(6) 0.0255(7) Uani 1 1 d . . . . .
H13G H 0.301545 0.487251 0.391879 0.038 Uiso 1 1 calc GR . . . .
H13H H 0.260038 0.526191 0.372569 0.038 Uiso 1 1 calc GR . . . .
H13I H 0.266175 0.441060 0.370981 0.038 Uiso 1 1 calc GR . . . .
C135 C 0.19287(13) 0.58976(18) 0.46720(7) 0.0414(9) Uani 1 1 d . . . . .
H13J H 0.159103 0.604129 0.466054 0.062 Uiso 1 1 calc GR . . . .
H13K H 0.212569 0.630076 0.461611 0.062 Uiso 1 1 calc GR . . . .
H13L H 0.202773 0.575635 0.486705 0.062 Uiso 1 1 calc GR . . . .

loop_
_atom_site_aniso_label
_atom_site_aniso_U_11
_atom_site_aniso_U_22
_atom_site_aniso_U_33
_atom_site_aniso_U_23
_atom_site_aniso_U_13
_atom_site_aniso_U_12
V3 0.0166(2) 0.0143(2) 0.0120(2) -0.00023(17) 0.00223(17) -0.00103(18)
V1 0.0163(2) 0.0147(2) 0.0165(2) -0.00240(18) -0.00102(18) -0.00005(19)
V2 0.0196(3) 0.0152(2) 0.0130(2) -0.00009(17) 0.00091(18) -0.00204(19)
O7 0.0221(10) 0.0160(10) 0.0160(9) -0.0027(7) 0.0024(8) 0.0003(8)
O8 0.0169(10) 0.0178(10) 0.0170(9) -0.0013(7) 0.0041(8) 0.0025(8)
O4 0.0228(10) 0.0150(10) 0.0195(9) 0.0010(8) 0.0028(8) -0.0034(8)
O3 0.0212(10) 0.0184(10) 0.0190(9) -0.0028(8) 0.0017(8) 0.0007(8)
O5 0.0248(11) 0.0198(10) 0.0132(9) 0.0001(7) -0.0001(8) -0.0045(8)
O2 0.0217(10) 0.0189(10) 0.0149(9) 0.0007(7) 0.0012(8) -0.0016(8)
O6 0.0225(10) 0.0175(10) 0.0129(9) -0.0009(7) 0.0022(8) -0.0018(8)
O1 0.0154(10) 0.0209(10) 0.0235(10) -0.0054(8) -0.0030(8) 0.0025(8)
N1 0.0154(12) 0.0136(11) 0.0192(11) -0.0002(9) 0.0010(9) 0.0024(9)
N7 0.0195(12) 0.0169(12) 0.0147(11) -0.0010(9) 0.0023(9) 0.0018(10)
N2 0.0177(12) 0.0173(12) 0.0151(11) -0.0016(9) 0.0003(9) 0.0036(9)
N6 0.0178(12) 0.0148(11) 0.0168(11) 0.0028(9) 0.0025(9) 0.0013(9)
N5 0.0229(13) 0.0164(12) 0.0147(11) 0.0008(9) 0.0030(9) -0.0003(10)
N4 0.0186(12) 0.0143(12) 0.0208(11) -0.0007(9) 0.0004(9) -0.0002(10)
N8 0.0170(12) 0.0142(11) 0.0145(10) -0.0018(9) 0.0005(9) -0.0014(9)
N9 0.0219(13) 0.0168(12) 0.0172(11) -0.0006(9) -0.0009(10) -0.0031(10)
C19 0.0269(16) 0.0210(15) 0.0180(13) -0.0061(11) 0.0001(12) 0.0008(12)
C112 0.0181(14) 0.0194(14) 0.0193(13) 0.0021(11) 0.0007(11) -0.0001(12)
N3 0.0231(13) 0.0136(11) 0.0151(10) 0.0004(9) 0.0024(9) -0.0016(10)
C65 0.0213(15) 0.0173(14) 0.0159(13) -0.0021(11) -0.0043(11) -0.0038(12)
C20 0.0233(15) 0.0116(13) 0.0174(13) 0.0023(11) 0.0051(11) -0.0015(11)
C2 0.0167(14) 0.0188(14) 0.0132(12) -0.0010(10) 0.0018(11) -0.0015(11)
C128 0.0197(15) 0.0177(14) 0.0157(12) 0.0044(11) -0.0034(11) -0.0011(11)
C55 0.0165(14) 0.0125(13) 0.0198(13) -0.0003(10) 0.0016(11) -0.0036(11)
C113 0.0252(16) 0.0167(14) 0.0150(12) 0.0001(11) 0.0008(11) -0.0076(12)
C21 0.0214(15) 0.0128(13) 0.0226(14) 0.0002(11) 0.0049(12) -0.0011(11)
C36 0.0220(15) 0.0175(14) 0.0206(13) 0.0037(11) 0.0053(12) -0.0011(12)
C6 0.0149(14) 0.0204(14) 0.0156(13) -0.0008(11) -0.0016(11) 0.0039(11)
C22 0.0203(15) 0.0170(14) 0.0266(14) -0.0061(12) 0.0020(12) 0.0040(12)
C54 0.0161(14) 0.0154(13) 0.0142(12) 0.0016(10) 0.0017(11) 0.0022(11)
C34 0.0191(15) 0.0136(14) 0.0198(13) 0.0016(11) 0.0013(11) 0.0029(11)
C7 0.0165(14) 0.0195(14) 0.0186(13) 0.0016(11) 0.0037(11) 0.0015(11)
C35 0.0186(14) 0.0166(14) 0.0209(13) 0.0020(11) 0.0013(11) 0.0023(11)
C130 0.0250(16) 0.0175(14) 0.0197(13) 0.0028(11) -0.0078(12) 0.0046(12)
C109 0.0260(16) 0.0238(15) 0.0193(14) -0.0006(11) -0.0027(12) -0.0007(13)
C66 0.0256(16) 0.0201(15) 0.0168(13) -0.0036(11) -0.0025(12) -0.0039(12)
C42 0.0321(17) 0.0279(16) 0.0196(14) 0.0051(12) 0.0007(13) 0.0068(14)
C105 0.0325(18) 0.0270(16) 0.0200(14) 0.0036(12) 0.0092(13) 0.0032(14)
C8 0.0209(15) 0.0224(15) 0.0115(12) 0.0010(11) 0.0075(11) -0.0007(12)
C129 0.0223(15) 0.0167(14) 0.0195(13) 0.0020(11) -0.0022(11) -0.0005(12)
C106 0.0301(17) 0.0230(16) 0.0188(13) 0.0038(12) 0.0068(12) 0.0014(13)
C31 0.0215(15) 0.0171(14) 0.0257(14) 0.0007(12) 0.0054(12) 0.0010(12)
C64 0.0184(15) 0.0167(14) 0.0195(13) -0.0007(11) -0.0015(11) 0.0017(11)
C52 0.0254(16) 0.0238(15) 0.0173(13) 0.0022(11) 0.0054(12) -0.0080(13)
C98 0.0240(15) 0.0155(14) 0.0173(13) 0.0025(11) 0.0027(11) 0.0021(12)
C100 0.0271(16) 0.0189(15) 0.0185(13) 0.0015(11) 0.0035(12) 0.0003(12)
C50 0.0354(18) 0.0248(16) 0.0119(12) 0.0034(11) 0.0006(12) 0.0023(13)
C17 0.0343(18) 0.0280(16) 0.0174(13) -0.0016(12) 0.0069(13) -0.0031(14)
C99 0.0231(15) 0.0204(15) 0.0139(12) 0.0033(11) 0.0020(11) 0.0007(12)
C1 0.0149(14) 0.0182(14) 0.0160(12) 0.0007(11) 0.0011(11) -0.0025(11)
C29 0.0176(15) 0.0221(16) 0.0375(17) -0.0051(13) 0.0075(13) 0.0010(12)
C114 0.0304(17) 0.0227(16) 0.0280(15) 0.0060(12) 0.0031(13) -0.0029(13)
C3 0.0228(16) 0.0207(15) 0.0193(13) -0.0046(11) -0.0009(12) -0.0007(12)
C48 0.0159(14) 0.0191(14) 0.0140(12) -0.0009(10) 0.0027(11) 0.0037(11)
C62 0.0216(15) 0.0148(14) 0.0215(14) 0.0015(11) 0.0026(12) 0.0003(12)
C91 0.0224(16) 0.0206(15) 0.0251(14) 0.0009(12) 0.0025(12) 0.0029(12)
C126 0.0144(14) 0.0139(13) 0.0143(12) -0.0043(10) 0.0017(10) -0.0021(11)
C37 0.0227(15) 0.0200(15) 0.0225(14) 0.0060(11) 0.0056(12) 0.0023(12)
C40 0.0382(18) 0.0241(16) 0.0206(14) 0.0020(12) 0.0044(13) 0.0107(14)
C92 0.0227(16) 0.0225(15) 0.0228(14) -0.0057(12) -0.0044(12) 0.0038(12)
C32 0.0274(16) 0.0137(14) 0.0221(14) -0.0017(11) 0.0079(12) 0.0015(12)
C140 0.0252(17) 0.0256(16) 0.0296(16) -0.0037(13) -0.0105(13) 0.0014(13)
C4 0.0200(15) 0.0223(15) 0.0226(14) -0.0005(12) -0.0023(12) 0.0019(12)
C89 0.0186(15) 0.0208(15) 0.0210(13) -0.0025(11) 0.0019(11) 0.0015(12)
C18 0.0384(19) 0.0299(17) 0.0161(13) -0.0057(12) 0.0049(13) -0.0030(14)
C94 0.0212(15) 0.0280(16) 0.0182(13) -0.0068(12) 0.0039(12) 0.0024(13)
C119 0.0315(17) 0.0227(15) 0.0199(14) -0.0010(12) 0.0078(13) -0.0044(13)
C122 0.0269(17) 0.0220(15) 0.0245(14) -0.0015(12) 0.0014(13) -0.0110(13)
C111 0.0181(14) 0.0152(13) 0.0143(12) 0.0009(10) -0.0014(11) 0.0030(11)
C97 0.0218(15) 0.0131(13) 0.0152(12) 0.0004(10) 0.0018(11) 0.0022(11)
C110 0.0190(15) 0.0154(14) 0.0202(13) -0.0009(11) -0.0004(11) 0.0007(11)
C95 0.0201(15) 0.0212(15) 0.0168(13) -0.0026(11) -0.0007(11) 0.0013(12)
C137 0.0259(16) 0.0163(14) 0.0250(14) 0.0012(12) -0.0076(12) 0.0044(12)
C46 0.0345(18) 0.0158(15) 0.0313(16) 0.0017(12) -0.0014(14) -0.0092(13)
C43 0.0273(16) 0.0176(14) 0.0203(14) 0.0017(11) 0.0042(12) 0.0035(12)
C59 0.0240(15) 0.0170(14) 0.0175(13) -0.0027(11) 0.0049(11) -0.0046(12)
C141 0.0243(16) 0.0185(15) 0.0221(14) -0.0002(11) -0.0035(12) -0.0016(12)
C120 0.0297(16) 0.0189(15) 0.0158(13) 0.0003(11) 0.0026(12) -0.0048(13)
C5 0.0154(14) 0.0194(14) 0.0209(13) 0.0004(11) 0.0016(11) 0.0030(11)
C51 0.0257(16) 0.0180(14) 0.0190(13) 0.0044(11) 0.0022(12) 0.0025(12)
C68 0.0347(18) 0.0171(14) 0.0195(14) -0.0035(11) -0.0004(13) -0.0034(13)
C58 0.0225(15) 0.0211(15) 0.0164(13) -0.0002(11) -0.0018(11) -0.0002(12)
C47 0.0252(16) 0.0146(14) 0.0267(15) -0.0001(12) -0.0006(12) -0.0029(12)
C139 0.0217(16) 0.0211(15) 0.0307(15) -0.0006(12) -0.0057(13) 0.0026(12)
C102 0.0287(17) 0.0201(15) 0.0233(14) 0.0023(12) 0.0031(13) -0.0015(13)
C117 0.0352(18) 0.0237(16) 0.0189(13) -0.0007(12) 0.0031(13) -0.0098(14)
C71 0.0244(16) 0.0293(17) 0.0269(15) 0.0039(13) -0.0010(13) -0.0022(13)
C125 0.0220(15) 0.0210(15) 0.0155(13) -0.0024(11) 0.0038(11) 0.0011(12)
C72 0.0259(16) 0.0224(15) 0.0260(15) 0.0055(12) -0.0005(13) 0.0004(13)
C33 0.0251(16) 0.0145(14) 0.0178(13) -0.0006(11) 0.0034(11) -0.0044(12)
C53 0.0224(15) 0.0195(15) 0.0177(13) -0.0001(11) -0.0015(11) -0.0035(12)
C127 0.0191(15) 0.0217(15) 0.0151(12) -0.0036(11) 0.0034(11) -0.0004(12)
C131 0.0257(16) 0.0231(16) 0.0230(14) 0.0035(12) -0.0023(12) 0.0012(13)
C88 0.0171(14) 0.0197(14) 0.0146(12) -0.0044(11) -0.0034(11) -0.0018(11)
C45 0.0316(17) 0.0211(15) 0.0232(14) 0.0059(12) 0.0036(13) -0.0043(13)
C70 0.042(2) 0.0253(17) 0.0321(16) 0.0005(13) -0.0017(15) -0.0164(15)
C61 0.0228(15) 0.0156(14) 0.0251(14) -0.0006(11) 0.0075(12) 0.0033(12)
C103 0.0299(17) 0.0266(16) 0.0186(14) 0.0041(12) 0.0042(12) -0.0027(13)
C101 0.0301(17) 0.0165(15) 0.0351(16) 0.0023(12) 0.0091(14) 0.0012(13)
C23 0.054(2) 0.0299(18) 0.0329(17) -0.0018(14) -0.0061(16) -0.0117(17)
C63 0.0243(16) 0.0321(17) 0.0280(15) 0.0026(13) 0.0013(13) 0.0097(14)
C75 0.0191(16) 0.0355(19) 0.0409(18) 0.0007(15) 0.0066(14) -0.0003(14)
C133 0.0314(18) 0.0336(18) 0.0254(15) -0.0011(13) 0.0039(13) 0.0026(14)
C76 0.0283(18) 0.039(2) 0.0368(18) 0.0031(15) 0.0095(15) 0.0018(15)
C38 0.0258(16) 0.0262(16) 0.0229(14) 0.0055(12) 0.0010(12) 0.0060(13)
C60 0.0376(19) 0.0283(17) 0.0203(14) -0.0049(12) 0.0039(13) -0.0001(14)
C108 0.0318(17) 0.0229(15) 0.0110(12) 0.0007(11) 0.0028(12) 0.0000(13)
C118 0.044(2) 0.0336(18) 0.0272(16) 0.0075(14) 0.0076(15) -0.0118(16)
C124 0.0291(17) 0.0249(16) 0.0175(13) -0.0062(12) 0.0021(12) -0.0058(13)
C41 0.075(3) 0.044(2) 0.0236(16) -0.0030(15) -0.0052(17) 0.032(2)
C116 0.0402(19) 0.0217(16) 0.0291(16) 0.0117(13) -0.0010(14) -0.0028(14)
C104 0.0321(18) 0.0338(18) 0.0282(16) 0.0036(13) 0.0100(14) -0.0072(14)
C26 0.0198(16) 0.0381(19) 0.0437(19) -0.0216(16) -0.0033(14) 0.0042(14)
C28 0.0188(16) 0.0360(19) 0.0434(19) -0.0125(15) 0.0078(14) -0.0042(14)
C77 0.040(2) 0.040(2) 0.045(2) -0.0096(16) 0.0189(17) -0.0064(16)
C96 0.0329(18) 0.0263(16) 0.0249(15) -0.0008(13) 0.0115(13) 0.0025(14)
C39 0.0331(17) 0.0196(15) 0.0205(14) 0.0019(12) 0.0082(12) 0.0085(13)
C107 0.044(2) 0.0233(17) 0.0417(18) -0.0006(14) 0.0208(16) -0.0020(15)
C93 0.0353(19) 0.0252(17) 0.0342(17) -0.0042(13) 0.0020(15) 0.0088(14)
C69 0.0325(18) 0.0218(15) 0.0206(14) -0.0003(12) -0.0040(13) -0.0095(13)
C90 0.0316(18) 0.0231(16) 0.0377(17) 0.0034(13) 0.0135(14) 0.0026(14)
C121 0.0378(19) 0.0295(17) 0.0324(17) 0.0132(14) 0.0144(15) 0.0056(15)
C25 0.057(2) 0.0335(19) 0.0314(17) -0.0032(15) -0.0156(16) 0.0045(18)
C132 0.0367(19) 0.0317(18) 0.0285(16) 0.0027(13) 0.0051(14) -0.0049(15)
C80 0.0285(19) 0.055(2) 0.0404(19) -0.0067(17) 0.0039(15) -0.0025(17)
C44 0.0288(17) 0.0267(17) 0.0301(16) -0.0043(13) 0.0006(13) 0.0090(14)
C74 0.041(2) 0.038(2) 0.063(2) -0.0038(18) -0.0021(19) -0.0051(17)
C30 0.048(2) 0.0299(18) 0.0416(19) -0.0003(15) 0.0051(17) -0.0175(16)
C27 0.033(2) 0.070(3) 0.056(2) -0.026(2) -0.0119(18) 0.0028(19)
C79 0.035(2) 0.053(2) 0.048(2) 0.0124(18) 0.0125(17) 0.0027(18)
C115 0.041(2) 0.048(2) 0.052(2) 0.0284(18) 0.0090(18) 0.0105(18)
C24 0.159(5) 0.075(3) 0.030(2) 0.020(2) -0.024(3) -0.065(3)
C15 0.0253(16) 0.0231(15) 0.0141(12) 0.0004(11) 0.0056(11) 0.0028(12)
C12 0.0331(17) 0.0249(16) 0.0152(13) 0.0003(12) 0.0085(12) -0.0038(13)
C16 0.0300(18) 0.0260(17) 0.0331(16) -0.0020(13) -0.0019(14) 0.0037(14)
C10 0.0251(17) 0.0262(16) 0.0318(16) 0.0014(13) 0.0005(13) 0.0010(13)
C14 0.0307(17) 0.0196(15) 0.0169(13) 0.0001(11) 0.0069(12) 0.0052(13)
C49 0.0312(17) 0.0216(15) 0.0169(13) -0.0019(11) -0.0021(12) 0.0008(13)
C11 0.0243(16) 0.0271(16) 0.0178(13) 0.0017(12) 0.0040(12) -0.0036(13)
C9 0.0200(15) 0.0242(15) 0.0142(12) 0.0023(11) 0.0052(11) 0.0002(12)
C78 0.044(2) 0.036(2) 0.059(2) 0.0058(18) 0.0228(19) 0.0024(17)
C82 0.079(3) 0.041(2) 0.0350(19) 0.0055(17) -0.012(2) -0.012(2)
C84 0.088(3) 0.056(3) 0.0263(18) -0.0003(17) 0.0091(19) -0.028(2)
C83 0.085(3) 0.045(2) 0.0246(17) 0.0073(16) -0.0048(19) -0.016(2)
C87 0.100(4) 0.051(3) 0.046(2) 0.005(2) -0.011(2) 0.006(3)
C85 0.116(4) 0.046(3) 0.039(2) -0.0105(19) 0.028(3) -0.024(3)
C86 0.133(5) 0.040(2) 0.037(2) 0.0016(18) 0.020(3) -0.001(3)
O9 0.0203(11) 0.0192(10) 0.0202(9) 0.0001(8) -0.0040(8) 0.0006(8)
C56 0.0185(15) 0.0161(14) 0.0197(13) -0.0004(11) 0.0016(11) -0.0007(11)
C73 0.0312(18) 0.0288(17) 0.0448(19) 0.0109(15) 0.0130(15) 0.0059(14)
C57 0.0295(17) 0.0276(17) 0.0246(15) -0.0017(13) -0.0014(13) 0.0136(14)
C134 0.0346(18) 0.0257(16) 0.0248(15) -0.0030(13) -0.0059(13) 0.0022(14)
C67 0.0368(19) 0.0189(15) 0.0318(16) -0.0023(13) 0.0069(14) 0.0023(14)
C136 0.0328(18) 0.0198(15) 0.0267(15) 0.0007(12) -0.0063(13) -0.0022(13)
C13 0.046(2) 0.0234(17) 0.0293(16) -0.0007(13) 0.0003(15) -0.0088(15)
C81 0.070(3) 0.094(4) 0.062(3) 0.002(3) 0.003(2) -0.003(3)
C138 0.0269(17) 0.0229(16) 0.0263(15) 0.0046(12) -0.0013(13) 0.0004(13)
C135 0.046(2) 0.037(2) 0.0410(19) -0.0171(16) 0.0038(17) -0.0017(17)

loop_
_atom_type_symbol
_atom_type_description
_atom_type_scat_dispersion_real
_atom_type_scat_dispersion_imag
_atom_type_scat_source
C C 0.0033 0.0016 'International Tables Vol C Tables 4.2.6.8 and 6.1.1.4'
H H 0.0000 0.0000 'International Tables Vol C Tables 4.2.6.8 and 6.1.1.4'
N N 0.0061 0.0033 'International Tables Vol C Tables 4.2.6.8 and 6.1.1.4'
O O 0.0106 0.0060 'International Tables Vol C Tables 4.2.6.8 and 6.1.1.4'
V V 0.3005 0.5294 'International Tables Vol C Tables 4.2.6.8 and 6.1.1.4'

loop_
_geom_angle_atom_site_label_1
_geom_angle_atom_site_label_2
_geom_angle_atom_site_label_3
_geom_angle
_geom_angle_site_symmetry_1
_geom_angle_site_symmetry_3
_geom_angle_publ_flag
O7 V3 O8 123.10(8) . 2_655 ?
O7 V3 O6 87.46(7) . . ?
O7 V3 N7 86.30(8) . 2_655 ?
O7 V3 N6 149.21(8) . . ?
O7 V3 N8 85.28(8) . . ?
O7 V3 C97 117.68(8) . . ?
O8 V3 O6 148.61(7) 2_655 . ?
O8 V3 N7 92.35(8) 2_655 2_655 ?
O8 V3 N6 87.46(8) 2_655 . ?
O8 V3 N8 87.05(8) 2_655 . ?
O8 V3 C97 119.21(8) 2_655 . ?
O6 V3 N7 97.06(8) . 2_655 ?
O6 V3 N6 62.97(8) . . ?
O6 V3 N8 88.77(8) . . ?
O6 V3 C97 30.84(8) . . ?
N7 V3 N6 88.91(8) 2_655 . ?
N7 V3 C97 92.47(8) 2_655 . ?
N6 V3 C97 32.17(8) . . ?
N8 V3 N7 169.53(8) . 2_655 ?
N8 V3 N6 101.49(8) . . ?
N8 V3 C97 96.94(8) . . ?
O3 V1 O1 149.32(8) . . ?
O3 V1 N1 87.65(8) . . ?
O3 V1 N2 89.57(8) . . ?
O3 V1 N4 86.82(8) . . ?
O3 V1 C1 119.29(8) . . ?
O1 V1 N1 63.05(8) . . ?
O1 V1 N2 98.87(8) . . ?
O1 V1 N4 88.40(8) . . ?
O1 V1 C1 30.86(8) . . ?
N1 V1 C1 32.19(8) . . ?
N2 V1 N1 90.18(8) . . ?
N2 V1 N4 170.96(9) . . ?
N2 V1 C1 95.82(8) . . ?
N4 V1 N1 97.94(8) . . ?
N4 V1 C1 93.17(8) . . ?
O9 V1 O3 122.89(8) 5_666 . ?
O9 V1 O1 87.30(7) 5_666 . ?
O9 V1 N1 149.07(8) 5_666 . ?
O9 V1 N2 85.68(8) 5_666 . ?
O9 V1 N4 89.33(8) 5_666 . ?
O9 V1 C1 117.82(8) 5_666 . ?
O4 V2 O5 150.46(7) . . ?
O4 V2 N5 88.24(8) . . ?
O4 V2 N9 86.17(8) . 5_666 ?
O4 V2 N3 84.31(8) . . ?
O4 V2 C48 120.29(8) . . ?
O5 V2 N5 63.18(8) . . ?
O5 V2 N9 99.90(8) . 5_666 ?
O5 V2 N3 91.13(8) . . ?
O5 V2 C48 31.02(7) . . ?
O2 V2 O4 122.88(8) . . ?
O2 V2 O5 86.10(7) . . ?
O2 V2 N5 148.84(8) . . ?
O2 V2 N9 91.29(8) . 5_666 ?
O2 V2 N3 89.19(8) . . ?
O2 V2 C48 116.81(8) . . ?
N5 V2 C48 32.20(8) . . ?
N9 V2 N5 89.16(8) 5_666 . ?
N9 V2 C48 94.13(8) 5_666 . ?
N3 V2 N5 96.11(8) . . ?
N3 V2 N9 168.97(9) . 5_666 ?
N3 V2 C48 95.49(8) . . ?
C111 O7 V3 159.78(18) . . ?
C126 O8 V3 156.64(17) . 2_655 ?
C34 O4 V2 157.50(17) . . ?
C20 O3 V1 155.47(18) . . ?
C48 O5 V2 95.64(15) . . ?
C6 O2 V2 161.34(18) . . ?
C97 O6 V3 95.70(15) . . ?
C1 O1 V1 95.47(15) . . ?
C1 N1 V1 89.81(15) . . ?
C5 N1 V1 149.15(18) . . ?
C5 N1 C1 121.0(2) . . ?
C111 N7 V3 113.55(16) . 2_655 ?
C125 N7 V3 127.70(18) . 2_655 ?
C125 N7 C111 118.6(2) . . ?
C19 N2 V1 127.28(19) . . ?
C19 N2 C6 119.5(2) . . ?
C6 N2 V1 113.16(16) . . ?
C97 N6 V3 90.69(15) . . ?
C110 N6 V3 147.31(19) . . ?
C110 N6 C97 121.4(2) . . ?
C48 N5 V2 90.33(15) . . ?
C48 N5 C51 120.7(2) . . ?
C51 N5 V2 148.45(19) . . ?
C34 N4 V1 116.00(17) . . ?
C47 N4 V1 124.84(18) . . ?
C47 N4 C34 119.2(2) . . ?
C126 N8 V3 116.34(17) . . ?
C127 N8 V3 123.61(17) . . ?
C127 N8 C126 119.9(2) . . ?
C128 N9 V2 112.99(17) . 5_666 ?
C141 N9 V2 127.73(18) . 5_666 ?
C141 N9 C128 119.1(2) . . ?
N2 C19 C18 122.7(3) . . ?
C122 C112 C113 119.3(2) . . ?
C122 C112 C111 117.9(2) . . ?
C111 C112 C113 122.8(2) . . ?
C20 N3 V2 116.17(17) . . ?
C33 N3 V2 124.42(18) . . ?
C33 N3 C20 119.3(2) . . ?
C66 C65 C64 121.1(2) . . ?
C66 C65 C72 120.2(3) . . ?
C72 C65 C64 118.7(2) . . ?
O3 C20 N3 119.0(2) . . ?
O3 C20 C21 120.5(2) . . ?
N3 C20 C21 120.5(2) . . ?
C1 C2 C88 121.7(2) . 5_666 ?
C3 C2 C1 115.4(2) . . ?
C3 C2 C88 122.9(2) . 5_666 ?
N9 C128 C129 121.2(2) . . ?
O9 C128 N9 117.3(2) . . ?
O9 C128 C129 121.5(2) . . ?
C62 C55 C54 120.0(2) . . ?
C62 C55 C56 120.0(2) . . ?
C56 C55 C54 119.9(2) . . ?
C114 C113 C112 120.4(3) . . ?
C120 C113 C112 119.6(2) . . ?
C120 C113 C114 119.8(3) . . ?
C20 C21 C22 122.3(2) . . ?
C31 C21 C20 118.1(3) . . ?
C31 C21 C22 119.4(2) . . ?
C37 C36 C35 119.2(2) . . ?
C43 C36 C35 120.7(2) . . ?
C43 C36 C37 120.0(2) . . ?
O2 C6 N2 118.1(2) . . ?
O2 C6 C7 121.2(2) . . ?
N2 C6 C7 120.7(2) . . ?
C29 C22 C21 121.3(3) . . ?
C23 C22 C21 118.2(3) . . ?
C23 C22 C29 120.4(3) . . ?
C126 C54 C55 121.6(2) 6_576 . ?
C53 C54 C55 119.5(2) . . ?
C53 C54 C126 118.9(2) . 6_576 ?
O4 C34 N4 118.4(2) . . ?
O4 C34 C35 121.0(2) . . ?
N4 C34 C35 120.5(2) . . ?
C6 C7 C8 121.4(2) . . ?
C17 C7 C6 118.0(3) . . ?
C17 C7 C8 120.5(2) . . ?
C34 C35 C36 121.5(2) . . ?
C45 C35 C36 120.2(2) . . ?
C45 C35 C34 118.3(2) . . ?
C137 C130 C129 122.6(3) . . ?
C137 C130 C131 119.8(3) . . ?
C131 C130 C129 117.5(2) . . ?
C110 C109 C108 118.6(3) . . ?
C65 C66 C68 118.8(3) . . ?
C65 C66 C67 121.6(3) . . ?
C68 C66 C67 119.6(3) . . ?
C40 C42 C43 122.0(3) . . ?
C103 C105 C106 122.1(3) . . ?
C15 C8 C7 120.0(2) . . ?
C15 C8 C9 119.7(3) . . ?
C9 C8 C7 120.2(2) . . ?
C128 C129 C130 122.3(2) . . ?
C139 C129 C128 117.2(2) . . ?
C139 C129 C130 120.4(3) . . ?
C105 C106 C99 119.2(3) . . ?
C105 C106 C107 118.3(3) . . ?
C99 C106 C107 122.6(3) . . ?
C21 C31 C32 121.0(3) . . ?
C48 C64 C65 122.5(2) 3_445 . ?
C49 C64 C65 122.1(2) 3_445 . ?
C49 C64 C48 115.3(2) 3_445 3_445 ?
C127 C52 C53 117.3(3) 6_576 . ?
C97 C98 C99 122.0(2) . . ?
C108 C98 C99 122.6(2) . . ?
C108 C98 C97 115.4(2) . . ?
C99 C100 C101 121.2(3) . . ?
C102 C100 C99 119.1(3) . . ?
C102 C100 C101 119.7(3) . . ?
C51 C50 C49 118.7(2) . . ?
C7 C17 C18 120.9(3) . . ?
C106 C99 C98 120.4(2) . . ?
C106 C99 C100 119.4(3) . . ?
C100 C99 C98 120.2(2) . . ?
O1 C1 V1 53.67(12) . . ?
O1 C1 N1 111.6(2) . . ?
O1 C1 C2 126.3(2) . . ?
N1 C1 V1 57.99(13) . . ?
N1 C1 C2 122.0(2) . . ?
C2 C1 V1 178.3(2) . . ?
C22 C29 C30 120.7(3) . . ?
C28 C29 C22 118.8(3) . . ?
C28 C29 C30 120.5(3) . . ?
C113 C114 C115 120.0(3) . . ?
C116 C114 C113 119.1(3) . . ?
C116 C114 C115 120.8(3) . . ?
C2 C3 C4 122.1(3) . . ?
O5 C48 V2 53.34(12) . . ?
O5 C48 N5 110.7(2) . . ?
O5 C48 C64 126.9(2) . 3 ?
N5 C48 V2 57.46(13) . . ?
N5 C48 C64 122.4(2) . 3 ?
C64 C48 V2 177.1(2) 3 . ?
C55 C62 C61 119.1(2) . . ?
C55 C62 C63 120.9(2) . . ?
C61 C62 C63 120.0(2) . . ?
C92 C91 C89 121.7(3) . . ?
O8 C126 N8 119.0(2) . . ?
O8 C126 C54 121.8(2) . 6_575 ?
N8 C126 C54 119.2(2) . 6_575 ?
C36 C37 C38 121.6(2) . . ?
C39 C37 C36 119.1(3) . . ?
C39 C37 C38 119.3(2) . . ?
C42 C40 C41 120.8(3) . . ?
C42 C40 C39 118.1(3) . . ?
C39 C40 C41 121.2(3) . . ?
C91 C92 C94 118.5(3) . . ?
C91 C92 C93 120.6(3) . . ?
C94 C92 C93 120.9(3) . . ?
C33 C32 C31 117.5(3) . . ?
C141 C140 C139 117.9(3) . . ?
C5 C4 C3 118.6(3) . . ?
C91 C89 C88 119.4(3) . . ?
C91 C89 C90 119.5(3) . . ?
C88 C89 C90 121.1(2) . . ?
C19 C18 C17 118.1(3) . . ?
C95 C94 C92 121.8(3) . . ?
C117 C119 C120 121.6(3) . . ?
C112 C122 C124 121.3(3) . . ?
O7 C111 N7 117.2(2) . . ?
O7 C111 C112 121.5(2) . . ?
N7 C111 C112 121.3(2) . . ?
O6 C97 V3 53.46(12) . . ?
O6 C97 N6 110.5(2) . . ?
O6 C97 C98 127.6(2) . . ?
N6 C97 V3 57.15(13) . . ?
N6 C97 C98 121.8(2) . . ?
C98 C97 V3 176.2(2) . . ?
N6 C110 C109 120.5(3) . . ?
C94 C95 C88 119.0(3) . . ?
C94 C95 C96 120.1(3) . . ?
C88 C95 C96 120.9(2) . . ?
C130 C137 C138 122.4(3) . . ?
C136 C137 C130 118.7(3) . . ?
C136 C137 C138 118.9(3) . . ?
C47 C46 C45 117.9(3) . . ?
C36 C43 C44 121.2(2) . . ?
C42 C43 C36 119.0(3) . . ?
C42 C43 C44 119.8(3) . . ?
C58 C59 C61 117.7(2) . . ?
C58 C59 C60 120.8(2) . . ?
C61 C59 C60 121.4(3) . . ?
N9 C141 C140 122.9(3) . . ?
C113 C120 C119 119.0(3) . . ?
C113 C120 C121 120.7(2) . . ?
C119 C120 C121 120.3(3) . . ?
N1 C5 C4 120.8(3) . . ?
N5 C51 C50 120.5(3) . . ?
C69 C68 C66 121.8(3) . . ?
C59 C58 C56 122.3(3) . . ?
N4 C47 C46 123.5(3) . . ?
C129 C139 C140 121.4(3) . . ?
C100 C102 C103 122.4(3) . . ?
C119 C117 C118 121.0(3) . . ?
C116 C117 C119 117.9(3) . . ?
C116 C117 C118 121.0(3) . . ?
C69 C71 C72 121.9(3) . . ?
N7 C125 C124 123.1(2) . . ?
C65 C72 C73 121.1(3) . . ?
C71 C72 C65 118.9(3) . . ?
C71 C72 C73 120.0(3) . . ?
N3 C33 C32 123.6(3) . . ?
C54 C53 C52 121.3(3) . . ?
N8 C127 C52 123.5(2) . 6_575 ?
C130 C131 C132 121.7(3) . . ?
C133 C131 C130 119.3(3) . . ?
C133 C131 C132 119.0(3) . . ?
C89 C88 C2 121.0(2) . 5_666 ?
C89 C88 C95 119.6(2) . . ?
C95 C88 C2 119.4(2) . 5_666 ?
C35 C45 C46 120.6(3) . . ?
C59 C61 C62 121.9(3) . . ?
C105 C103 C102 117.9(3) . . ?
C105 C103 C104 121.1(3) . . ?
C102 C103 C104 121.0(3) . . ?
C22 C23 C25 118.9(3) . . ?
C22 C23 C24 118.9(3) . . ?
C25 C23 C24 122.1(3) . . ?
C76 C75 C80 117.7(3) . . ?
C76 C75 C74 121.3(3) . . ?
C80 C75 C74 121.0(3) . . ?
C134 C133 C131 121.9(3) . . ?
C75 C76 C77 121.2(3) . . ?
C98 C108 C109 122.2(2) . . ?
C125 C124 C122 117.8(3) . . ?
C114 C116 C117 122.2(3) . . ?
C28 C26 C27 120.5(3) . . ?
C25 C26 C28 117.9(3) . . ?
C25 C26 C27 121.6(3) . . ?
C26 C28 C29 121.8(3) . . ?
C78 C77 C76 120.2(3) . . ?
C40 C39 C37 121.9(3) . . ?
C68 C69 C71 118.2(3) . . ?
C68 C69 C70 121.5(3) . . ?
C71 C69 C70 120.3(3) . . ?
C26 C25 C23 122.1(3) . . ?
C79 C80 C75 120.8(3) . . ?
C80 C79 C78 120.8(3) . . ?
C8 C15 C16 120.5(3) . . ?
C14 C15 C8 119.1(3) . . ?
C14 C15 C16 120.3(3) . . ?
C14 C12 C11 118.4(3) . . ?
C14 C12 C13 120.6(3) . . ?
C11 C12 C13 121.0(3) . . ?
C12 C14 C15 121.7(3) . . ?
C64 C49 C50 122.2(3) 3 . ?
C9 C11 C12 121.9(3) . . ?
C8 C9 C10 120.7(2) . . ?
C11 C9 C8 119.0(3) . . ?
C11 C9 C10 120.2(3) . . ?
C77 C78 C79 119.4(3) . . ?
C83 C82 C81 121.9(4) . . ?
C87 C82 C83 119.1(4) . . ?
C87 C82 C81 118.9(4) . . ?
C85 C84 C83 119.3(4) . . ?
C84 C83 C82 121.0(4) . . ?
C86 C87 C82 119.2(5) . . ?
C84 C85 C86 119.9(4) . . ?
C85 C86 C87 121.4(5) . . ?
C128 O9 V1 163.62(18) . 5_666 ?
C55 C56 C57 120.8(2) . . ?
C58 C56 C55 119.0(2) . . ?
C58 C56 C57 120.2(2) . . ?
C133 C134 C136 117.8(3) . . ?
C133 C134 C135 120.1(3) . . ?
C136 C134 C135 122.0(3) . . ?
C134 C136 C137 122.5(3) . . ?

loop_
_geom_bond_atom_site_label_1
_geom_bond_atom_site_label_2
_geom_bond_distance
_geom_bond_site_symmetry_2
_geom_bond_publ_flag
V3 O7 1.9305(18) . ?
V3 O8 1.9627(18) 2_655 ?
V3 O6 2.0492(18) . ?
V3 N7 2.107(2) 2_655 ?
V3 N6 2.132(2) . ?
V3 N8 2.101(2) . ?
V3 C97 2.538(3) . ?
V1 O3 1.9558(19) . ?
V1 O1 2.0436(18) . ?
V1 N1 2.141(2) . ?
V1 N2 2.096(2) . ?
V1 N4 2.117(2) . ?
V1 C1 2.525(3) . ?
V1 O9 1.9272(19) 5_666 ?
V2 O4 1.9568(18) . ?
V2 O5 2.0415(18) . ?
V2 O2 1.9322(18) . ?
V2 N5 2.135(2) . ?
V2 N9 2.120(2) 5_666 ?
V2 N3 2.106(2) . ?
V2 C48 2.533(3) . ?
O7 C111 1.298(3) . ?
O8 C126 1.298(3) . ?
O4 C34 1.293(3) . ?
O3 C20 1.304(3) . ?
O5 C48 1.312(3) . ?
O2 C6 1.301(3) . ?
O6 C97 1.308(3) . ?
O1 C1 1.301(3) . ?
N1 C1 1.345(3) . ?
N1 C5 1.345(3) . ?
N7 C111 1.366(3) . ?
N7 C125 1.358(3) . ?
N2 C19 1.352(3) . ?
N2 C6 1.356(3) . ?
N6 C97 1.351(3) . ?
N6 C110 1.341(3) . ?
N5 C48 1.350(3) . ?
N5 C51 1.353(3) . ?
N4 C34 1.364(3) . ?
N4 C47 1.348(3) . ?
N8 C126 1.366(3) . ?
N8 C127 1.352(3) . ?
N9 C128 1.360(3) . ?
N9 C141 1.356(3) . ?
C19 C18 1.371(4) . ?
C112 C113 1.495(4) . ?
C112 C122 1.373(4) . ?
C112 C111 1.409(4) . ?
N3 C20 1.355(3) . ?
N3 C33 1.352(3) . ?
C65 C66 1.392(4) . ?
C65 C64 1.500(4) . ?
C65 C72 1.412(4) . ?
C20 C21 1.422(4) . ?
C2 C1 1.419(4) . ?
C2 C3 1.383(4) . ?
C2 C88 1.487(4) 5_666 ?
C128 C129 1.420(4) . ?
C128 O9 1.298(3) . ?
C55 C54 1.505(3) . ?
C55 C62 1.397(4) . ?
C55 C56 1.404(4) . ?
C113 C114 1.405(4) . ?
C113 C120 1.395(4) . ?
C21 C22 1.488(4) . ?
C21 C31 1.378(4) . ?
C36 C35 1.497(4) . ?
C36 C37 1.403(4) . ?
C36 C43 1.398(4) . ?
C6 C7 1.422(4) . ?
C22 C29 1.400(4) . ?
C22 C23 1.385(4) . ?
C54 C126 1.425(4) 6_576 ?
C54 C53 1.367(4) . ?
C34 C35 1.421(4) . ?
C7 C8 1.493(4) . ?
C7 C17 1.375(4) . ?
C35 C45 1.372(4) . ?
C130 C129 1.494(4) . ?
C130 C137 1.398(4) . ?
C130 C131 1.408(4) . ?
C109 C110 1.379(4) . ?
C109 C108 1.403(4) . ?
C66 C68 1.406(4) . ?
C66 C67 1.511(4) . ?
C42 C40 1.385(4) . ?
C42 C43 1.398(4) . ?
C105 C106 1.399(4) . ?
C105 C103 1.380(4) . ?
C8 C15 1.406(4) . ?
C8 C9 1.407(4) . ?
C129 C139 1.385(4) . ?
C106 C99 1.408(4) . ?
C106 C107 1.503(4) . ?
C31 C32 1.400(4) . ?
C64 C48 1.411(4) 3_445 ?
C64 C49 1.386(4) 3_445 ?
C52 C53 1.401(4) . ?
C52 C127 1.362(4) 6_576 ?
C98 C99 1.499(4) . ?
C98 C97 1.424(4) . ?
C98 C108 1.385(4) . ?
C100 C99 1.409(4) . ?
C100 C102 1.390(4) . ?
C100 C101 1.503(4) . ?
C50 C51 1.369(4) . ?
C50 C49 1.400(4) . ?
C17 C18 1.399(4) . ?
C29 C28 1.395(4) . ?
C29 C30 1.506(4) . ?
C114 C116 1.382(4) . ?
C114 C115 1.514(5) . ?
C3 C4 1.403(4) . ?
C62 C61 1.399(4) . ?
C62 C63 1.512(4) . ?
C91 C92 1.383(4) . ?
C91 C89 1.396(4) . ?
C37 C38 1.511(4) . ?
C37 C39 1.393(4) . ?
C40 C41 1.513(4) . ?
C40 C39 1.391(4) . ?
C92 C94 1.395(4) . ?
C92 C93 1.514(4) . ?
C32 C33 1.363(4) . ?
C140 C141 1.370(4) . ?
C140 C139 1.396(4) . ?
C4 C5 1.367(4) . ?
C89 C88 1.402(4) . ?
C89 C90 1.510(4) . ?
C94 C95 1.389(4) . ?
C119 C120 1.400(4) . ?
C119 C117 1.387(4) . ?
C122 C124 1.399(4) . ?
C95 C88 1.416(4) . ?
C95 C96 1.509(4) . ?
C137 C136 1.392(4) . ?
C137 C138 1.505(4) . ?
C46 C47 1.359(4) . ?
C46 C45 1.410(4) . ?
C43 C44 1.511(4) . ?
C59 C58 1.382(4) . ?
C59 C61 1.396(4) . ?
C59 C60 1.512(4) . ?
C120 C121 1.513(4) . ?
C68 C69 1.387(4) . ?
C58 C56 1.395(4) . ?
C102 C103 1.391(4) . ?
C117 C118 1.511(4) . ?
C117 C116 1.385(4) . ?
C71 C72 1.392(4) . ?
C71 C69 1.388(4) . ?
C125 C124 1.365(4) . ?
C72 C73 1.506(4) . ?
C131 C133 1.388(4) . ?
C131 C132 1.522(4) . ?
C70 C69 1.520(4) . ?
C103 C104 1.509(4) . ?
C23 C25 1.402(5) . ?
C23 C24 1.520(5) . ?
C75 C76 1.387(5) . ?
C75 C80 1.414(5) . ?
C75 C74 1.502(5) . ?
C133 C134 1.385(4) . ?
C76 C77 1.391(5) . ?
C26 C28 1.394(5) . ?
C26 C25 1.374(5) . ?
C26 C27 1.513(4) . ?
C77 C78 1.379(5) . ?
C80 C79 1.369(5) . ?
C79 C78 1.388(5) . ?
C15 C16 1.511(4) . ?
C15 C14 1.391(4) . ?
C12 C14 1.386(4) . ?
C12 C11 1.390(4) . ?
C12 C13 1.512(4) . ?
C10 C9 1.508(4) . ?
C11 C9 1.388(4) . ?
C82 C83 1.401(6) . ?
C82 C87 1.392(6) . ?
C82 C81 1.530(6) . ?
C84 C83 1.396(5) . ?
C84 C85 1.378(6) . ?
C87 C86 1.389(6) . ?
C85 C86 1.386(7) . ?
C56 C57 1.511(4) . ?
C134 C136 1.388(4) . ?
C134 C135 1.519(4) . ?

loop_
_smtbx_masks_void_nr
_smtbx_masks_void_average_x
_smtbx_masks_void_average_y
_smtbx_masks_void_average_z
_smtbx_masks_void_volume
_smtbx_masks_void_count_electrons
_smtbx_masks_void_content
1 0.000 -0.094 0.250 367.0 90.1 ?
2 0.000 0.094 0.750 367.0 90.1 ?
3 0.104 0.396 0.000 7.2 0.0 ?
4 0.104 0.604 0.500 7.2 0.0 ?
5 0.184 0.292 0.925 8.1 0.0 ?
6 0.184 0.708 0.425 8.1 0.0 ?
7 0.316 0.208 0.075 8.1 0.0 ?
8 0.316 0.792 0.575 8.1 0.0 ?
9 0.500 0.406 0.250 367.0 90.1 ?
10 0.500 0.594 0.750 367.0 90.1 ?
11 0.396 0.104 0.000 7.2 0.0 ?
12 0.396 0.896 0.500 7.2 0.0 ?
13 0.604 0.104 0.500 7.2 0.0 ?
14 0.604 0.896 0.000 7.2 0.0 ?
15 0.684 0.208 0.425 8.1 0.0 ?
16 0.684 0.792 0.925 8.1 0.0 ?
17 0.816 0.292 0.575 8.1 0.0 ?
18 0.816 0.708 0.075 8.1 0.0 ?
19 0.896 0.396 0.500 7.2 0.0 ?
20 0.896 0.604 0.000 7.2 0.0 ?
